data_2238090
loop_
_publ_author_name
'Zhang, Ming-Hui'
'Yuan, Yue-Lin'
'Kou, Jun-Feng'

_publ_section_title
;
 Ammonium 2-(3,4-dimethylbenzoyl)benzoate dihydrate
;
_journal_issue 6
_journal_name_full 'Acta Crystallographica Section E'
_journal_page_first o860
_journal_paper_doi 10.1107/S1600536813012087
_journal_volume 69
_journal_year 2013
_chemical_formula_iupac 'N H4 + , C16 H13 O3 - , 2H2 O'
_chemical_formula_moiety 'N H4 , C16 H13 O3, 2(H2 O)'
_chemical_formula_sum 'C16 H21 N O5'
_chemical_formula_weight 307.34
_chemical_name_systematic
;
Ammonium 2-(3,4-dimethylbenzoyl)benzoate dihydrate
;
_space_group_IT_number 2
_symmetry_cell_setting triclinic
_symmetry_space_group_name_Hall '-P 1'
_symmetry_space_group_name_H-M 'P -1'
_atom_sites_solution_hydrogens geom
_atom_sites_solution_primary direct
_atom_sites_solution_secondary difmap
_audit_creation_method SHELXL-97
_cell_angle_alpha 81.63(3)
_cell_angle_beta 79.15(3)
_cell_angle_gamma 78.67(3)
_cell_formula_units_Z 2
_cell_length_a 7.5039(15)
_cell_length_b 7.7458(15)
_cell_length_c 14.439(3)
_cell_measurement_reflns_used 9573
_cell_measurement_temperature 293(2)
_cell_measurement_theta_max 25.00
_cell_measurement_theta_min 3.20
_cell_volume 803.0(3)
_computing_cell_refinement 'CrystalStructure (Rigaku/MSC, 2006)'
_computing_data_collection 'CrystalStructure (Rigaku/MSC, 2006)'
_computing_data_reduction 'CrystalStructure (Rigaku/MSC, 2006)'
_computing_molecular_graphics 'DIAMOND (Brandenburg, 1999)'
_computing_publication_material 'SHELXTL (Sheldrick, 2008)'
_computing_structure_refinement 'SHELXTL (Sheldrick, 2008)'
_computing_structure_solution 'SHELXTL (Sheldrick, 2008)'
_diffrn_ambient_temperature 293(2)
_diffrn_measured_fraction_theta_full 0.988
_diffrn_measured_fraction_theta_max 0.988
_diffrn_measurement_device_type 'Rigaku MM007-HF CCD (Saturn 724+)'
_diffrn_measurement_method '\w scans at fixed \c = 45\%'
_diffrn_radiation_monochromator Confocal
_diffrn_radiation_source 'rotating anode'
_diffrn_radiation_type MoK\a
_diffrn_radiation_wavelength 0.71073
_diffrn_reflns_av_R_equivalents 0.0318
_diffrn_reflns_av_sigmaI/netI 0.0452
_diffrn_reflns_limit_h_max 8
_diffrn_reflns_limit_h_min -8
_diffrn_reflns_limit_k_max 8
_diffrn_reflns_limit_k_min -9
_diffrn_reflns_limit_l_max 16
_diffrn_reflns_limit_l_min -17
_diffrn_reflns_number 6289
_diffrn_reflns_theta_full 25.00
_diffrn_reflns_theta_max 25.00
_diffrn_reflns_theta_min 3.20
_diffrn_standards_decay_% 0
_diffrn_standards_interval_count 150
_diffrn_standards_number 2
_exptl_absorpt_coefficient_mu 0.094
_exptl_absorpt_correction_type none
_exptl_crystal_colour colorless
_exptl_crystal_density_diffrn 1.271
_exptl_crystal_density_method 'not measured'
_exptl_crystal_description block
_exptl_crystal_F_000 328
_exptl_crystal_size_max 0.20
_exptl_crystal_size_mid 0.18
_exptl_crystal_size_min 0.15
_refine_diff_density_max 0.334
_refine_diff_density_min -0.192
_refine_ls_extinction_method none
_refine_ls_goodness_of_fit_ref 1.009
_refine_ls_hydrogen_treatment constr
_refine_ls_matrix_type full
_refine_ls_number_parameters 201
_refine_ls_number_reflns 2791
_refine_ls_number_restraints 0
_refine_ls_restrained_S_all 1.009
_refine_ls_R_factor_all 0.0871
_refine_ls_R_factor_gt 0.0395
_refine_ls_shift/su_max 0.000
_refine_ls_shift/su_mean 0.000
_refine_ls_structure_factor_coef Fsqd
_refine_ls_weighting_details 'calc w=1/[\s^2^(Fo^2^)+(0.0585P)^2^+0.0127P] where P=(Fo^2^+2Fc^2^)/3'
_refine_ls_weighting_scheme calc
_refine_ls_wR_factor_gt 0.0944
_refine_ls_wR_factor_ref 0.1142
_reflns_number_gt 1674
_reflns_number_total 2791
_reflns_threshold_expression >2sigma(I)
_cod_data_source_file xu5697.cif
_cod_data_source_block I
_cod_database_code 2238090
_cod_database_fobs_code 2238090

loop_
_symmetry_equiv_pos_as_xyz
'x, y, z'
'-x, -y, -z'

loop_
_atom_site_type_symbol
_atom_site_label
_atom_site_fract_x
_atom_site_fract_y
_atom_site_fract_z
_atom_site_U_iso_or_equiv
_atom_site_adp_type
_atom_site_calc_flag
_atom_site_refinement_flags
_atom_site_occupancy
_atom_site_symmetry_multiplicity
C C1 0.8894(3) 0.3453(3) 0.37419(13) 0.0384(5) Uani d . 1 1
C C2 1.0501(3) 0.4382(2) 0.33412(13) 0.0358(5) Uani d . 1 1
C C3 1.0619(3) 0.5954(3) 0.36741(15) 0.0481(6) Uani d . 1 1
H H3 0.9645 0.6478 0.4100 0.058 Uiso calc R 1 1
C C4 1.2161(3) 0.6742(3) 0.33795(17) 0.0568(6) Uani d . 1 1
H H4 1.2218 0.7789 0.3608 0.068 Uiso calc R 1 1
C C5 1.3603(3) 0.5986(3) 0.27530(17) 0.0596(7) Uani d . 1 1
H H5 1.4644 0.6514 0.2560 0.071 Uiso calc R 1 1
C C6 1.3514(3) 0.4435(3) 0.24053(16) 0.0502(6) Uani d . 1 1
H H6 1.4501 0.3921 0.1982 0.060 Uiso calc R 1 1
C C7 1.1961(3) 0.3644(2) 0.26844(13) 0.0370(5) Uani d . 1 1
C C8 1.1918(3) 0.2019(3) 0.22316(13) 0.0379(5) Uani d . 1 1
C C9 1.0404(3) 0.2066(2) 0.16934(12) 0.0350(5) Uani d . 1 1
C C10 0.9867(3) 0.0489(3) 0.15866(13) 0.0386(5) Uani d . 1 1
H H10 1.0460 -0.0577 0.1862 0.046 Uiso calc R 1 1
C C11 0.8476(3) 0.0471(3) 0.10814(13) 0.0400(5) Uani d . 1 1
C C12 0.7643(3) 0.2059(3) 0.06282(14) 0.0415(5) Uani d . 1 1
C C13 0.8184(3) 0.3637(3) 0.07373(14) 0.0458(5) Uani d . 1 1
H H13 0.7633 0.4702 0.0441 0.055 Uiso calc R 1 1
C C14 0.9519(3) 0.3644(3) 0.12749(14) 0.0416(5) Uani d . 1 1
H H14 0.9825 0.4712 0.1357 0.050 Uiso calc R 1 1
C C15 0.7866(3) -0.1259(3) 0.10343(17) 0.0578(6) Uani d . 1 1
H H15A 0.8145 -0.1540 0.0391 0.087 Uiso calc R 1 1
H H15B 0.6563 -0.1148 0.1251 0.087 Uiso calc R 1 1
H H15C 0.8504 -0.2188 0.1431 0.087 Uiso calc R 1 1
C C16 0.6165(3) 0.2111(3) 0.00431(17) 0.0592(6) Uani d . 1 1
H H16A 0.5107 0.1731 0.0444 0.089 Uiso calc R 1 1
H H16B 0.6623 0.1335 -0.0442 0.089 Uiso calc R 1 1
H H16C 0.5823 0.3298 -0.0245 0.089 Uiso calc R 1 1
N N1 0.5486(2) 0.7384(2) 0.49120(13) 0.0498(5) Uani d . 1 1
H H1A 0.6138 0.7907 0.5245 0.060 Uiso d R 1 1
H H1B 0.6234 0.6452 0.4616 0.060 Uiso d R 1 1
H H1C 0.4464 0.6937 0.5318 0.060 Uiso d R 1 1
H H1D 0.5135 0.8306 0.4423 0.060 Uiso d R 1 1
O O1 1.3187(2) 0.07641(19) 0.22420(10) 0.0517(4) Uani d . 1 1
O O2 0.91984(18) 0.17891(17) 0.37486(9) 0.0428(4) Uani d . 1 1
O O3 0.7384(2) 0.4340(2) 0.40630(12) 0.0634(5) Uani d . 1 1
O O4W 0.7770(2) 0.9592(2) 0.53226(11) 0.0572(4) Uani d . 1 1
H H4WA 0.8648 0.9304 0.5697 0.069 Uiso d R 1 1
H H4WB 0.8282 1.0201 0.4789 0.069 Uiso d R 1 1
O O5W 0.6084(2) 0.0140(3) 0.33873(12) 0.0833(6) Uani d . 1 1
H H5WA 0.5287 0.0395 0.3001 0.100 Uiso d R 1 1
H H5WB 0.6978 0.0708 0.3198 0.100 Uiso d R 1 1

loop_
_atom_site_aniso_label
_atom_site_aniso_U_11
_atom_site_aniso_U_22
_atom_site_aniso_U_33
_atom_site_aniso_U_12
_atom_site_aniso_U_13
_atom_site_aniso_U_23
C1 0.0357(12) 0.0423(13) 0.0370(11) -0.0088(10) 0.0010(9) -0.0099(9)
C2 0.0341(11) 0.0372(11) 0.0374(10) -0.0096(9) -0.0047(9) -0.0054(9)
C3 0.0511(14) 0.0460(13) 0.0494(13) -0.0131(11) -0.0024(10) -0.0137(10)
C4 0.0656(17) 0.0513(14) 0.0617(15) -0.0262(12) -0.0087(13) -0.0142(12)
C5 0.0577(16) 0.0622(17) 0.0661(15) -0.0360(13) -0.0048(13) -0.0033(12)
C6 0.0406(13) 0.0568(14) 0.0533(13) -0.0181(11) 0.0046(10) -0.0098(11)
C7 0.0356(12) 0.0405(12) 0.0361(11) -0.0122(9) -0.0038(9) -0.0031(9)
C8 0.0357(12) 0.0396(12) 0.0362(11) -0.0091(10) 0.0038(9) -0.0056(9)
C9 0.0370(11) 0.0337(11) 0.0331(10) -0.0060(9) 0.0011(9) -0.0089(9)
C10 0.0433(12) 0.0311(11) 0.0389(11) -0.0037(9) -0.0021(9) -0.0056(9)
C11 0.0442(12) 0.0364(12) 0.0392(11) -0.0092(10) 0.0004(10) -0.0099(9)
C12 0.0372(12) 0.0505(13) 0.0372(11) -0.0090(10) -0.0008(9) -0.0112(10)
C13 0.0486(14) 0.0404(12) 0.0463(12) -0.0035(10) -0.0089(10) -0.0027(10)
C14 0.0475(13) 0.0340(12) 0.0440(12) -0.0088(10) -0.0049(10) -0.0073(9)
C15 0.0688(17) 0.0475(14) 0.0633(15) -0.0197(12) -0.0099(12) -0.0143(11)
C16 0.0538(15) 0.0681(17) 0.0600(14) -0.0092(12) -0.0171(12) -0.0133(13)
N1 0.0438(11) 0.0422(10) 0.0637(12) -0.0110(8) 0.0008(9) -0.0148(9)
O1 0.0425(9) 0.0480(9) 0.0634(10) 0.0012(7) -0.0080(7) -0.0155(8)
O2 0.0434(9) 0.0356(8) 0.0480(8) -0.0117(6) 0.0002(7) -0.0039(6)
O3 0.0411(10) 0.0552(10) 0.0904(12) -0.0113(8) 0.0169(8) -0.0289(9)
O4W 0.0463(9) 0.0669(10) 0.0606(9) -0.0221(8) -0.0130(7) 0.0081(8)
O5W 0.0654(12) 0.1233(16) 0.0654(11) -0.0396(12) -0.0147(9) 0.0123(11)

loop_
_atom_type_symbol
_atom_type_description
_atom_type_scat_dispersion_real
_atom_type_scat_dispersion_imag
_atom_type_scat_source
C C 0.0033 0.0016 'International Tables Vol C Tables 4.2.6.8 and 6.1.1.4'
H H 0.0000 0.0000 'International Tables Vol C Tables 4.2.6.8 and 6.1.1.4'
O O 0.0106 0.0060 'International Tables Vol C Tables 4.2.6.8 and 6.1.1.4'
N N 0.0061 0.0033 'International Tables Vol C Tables 4.2.6.8 and 6.1.1.4'

loop_
_geom_angle_atom_site_label_1
_geom_angle_atom_site_label_2
_geom_angle_atom_site_label_3
_geom_angle
O3 C1 O2 124.36(19)
O3 C1 C2 119.25(18)
O2 C1 C2 116.36(17)
C3 C2 C7 118.41(18)
C3 C2 C1 120.09(18)
C7 C2 C1 121.35(16)
C4 C3 C2 121.0(2)
C4 C3 H3 119.5
C2 C3 H3 119.5
C5 C4 C3 120.15(19)
C5 C4 H4 119.9
C3 C4 H4 119.9
C4 C5 C6 120.0(2)
C4 C5 H5 120.0
C6 C5 H5 120.0
C5 C6 C7 120.4(2)
C5 C6 H6 119.8
C7 C6 H6 119.8
C6 C7 C2 119.96(17)
C6 C7 C8 117.37(18)
C2 C7 C8 122.65(17)
O1 C8 C9 121.17(16)
O1 C8 C7 120.19(17)
C9 C8 C7 118.34(17)
C14 C9 C10 118.58(17)
C14 C9 C8 121.56(16)
C10 C9 C8 119.85(18)
C11 C10 C9 121.76(19)
C11 C10 H10 119.1
C9 C10 H10 119.1
C10 C11 C12 119.28(17)
C10 C11 C15 119.80(19)
C12 C11 C15 120.91(18)
C11 C12 C13 118.71(17)
C11 C12 C16 121.57(18)
C13 C12 C16 119.7(2)
C14 C13 C12 121.3(2)
C14 C13 H13 119.3
C12 C13 H13 119.3
C13 C14 C9 120.21(17)
C13 C14 H14 119.9
C9 C14 H14 119.9
C11 C15 H15A 109.5
C11 C15 H15B 109.5
H15A C15 H15B 109.5
C11 C15 H15C 109.5
H15A C15 H15C 109.5
H15B C15 H15C 109.5
C12 C16 H16A 109.5
C12 C16 H16B 109.5
H16A C16 H16B 109.5
C12 C16 H16C 109.5
H16A C16 H16C 109.5
H16B C16 H16C 109.5
H1A N1 H1B 111.3
H1A N1 H1C 111.9
H1B N1 H1C 108.1
H1A N1 H1D 103.8
H1B N1 H1D 107.6
H1C N1 H1D 114.1
H4WA O4W H4WB 105.6
H5WA O5W H5WB 111.4

loop_
_geom_bond_atom_site_label_1
_geom_bond_atom_site_label_2
_geom_bond_distance
C1 O3 1.249(2)
C1 O2 1.263(2)
C1 C2 1.505(3)
C2 C3 1.396(2)
C2 C7 1.395(3)
C3 C4 1.382(3)
C3 H3 0.9300
C4 C5 1.367(3)
C4 H4 0.9300
C5 C6 1.386(3)
C5 H5 0.9300
C6 C7 1.389(3)
C6 H6 0.9300
C7 C8 1.509(3)
C8 O1 1.220(2)
C8 C9 1.484(3)
C9 C14 1.385(3)
C9 C10 1.396(3)
C10 C11 1.385(3)
C10 H10 0.9300
C11 C12 1.396(3)
C11 C15 1.513(3)
C12 C13 1.399(3)
C12 C16 1.507(3)
C13 C14 1.379(3)
C13 H13 0.9300
C14 H14 0.9300
C15 H15A 0.9600
C15 H15B 0.9600
C15 H15C 0.9600
C16 H16A 0.9600
C16 H16B 0.9600
C16 H16C 0.9600
N1 H1A 0.9264
N1 H1B 0.9263
N1 H1C 0.9630
N1 H1D 0.9636
O4W H4WA 0.9042
O4W H4WB 0.9039
O5W H5WA 0.8692
O5W H5WB 0.8542

loop_
_geom_hbond_atom_site_label_D
_geom_hbond_atom_site_label_H
_geom_hbond_atom_site_label_A
_geom_hbond_site_symmetry_A
_geom_hbond_distance_DH
_geom_hbond_distance_HA
_geom_hbond_distance_DA
_geom_hbond_angle_DHA
N1 H1A O4W . 0.93 1.98 2.836(2) 152.0
N1 H1B O3 . 0.93 1.90 2.820(2) 169.6
N1 H1C O3 2_666 0.96 1.88 2.823(3) 167.4
N1 H1D O5W 1_565 0.96 2.03 2.871(3) 144.1
N1 H1D O4W 2_676 0.96 2.45 3.067(3) 121.4
O4W H4WA O2 2_766 0.90 1.93 2.809(2) 164.1
O4W H4WB O2 1_565 0.90 1.91 2.808(2) 171.6
O5W H5WA O1 1_455 0.87 2.04 2.899(2) 171.3
O5W H5WB O2 . 0.85 2.31 3.032(2) 141.9

loop_
_geom_torsion_atom_site_label_1
_geom_torsion_atom_site_label_2
_geom_torsion_atom_site_label_3
_geom_torsion_atom_site_label_4
_geom_torsion
O3 C1 C2 C3 28.0(3)
O2 C1 C2 C3 -150.26(18)
O3 C1 C2 C7 -156.54(19)
O2 C1 C2 C7 25.2(3)
C7 C2 C3 C4 -1.5(3)
C1 C2 C3 C4 174.1(2)
C2 C3 C4 C5 0.0(3)
C3 C4 C5 C6 0.6(4)
C4 C5 C6 C7 0.4(3)
C5 C6 C7 C2 -2.0(3)
C5 C6 C7 C8 176.4(2)
C3 C2 C7 C6 2.5(3)
C1 C2 C7 C6 -173.04(19)
C3 C2 C7 C8 -175.84(18)
C1 C2 C7 C8 8.6(3)
C6 C7 C8 O1 53.1(3)
C2 C7 C8 O1 -128.6(2)
C6 C7 C8 C9 -120.7(2)
C2 C7 C8 C9 57.7(3)
O1 C8 C9 C14 -147.4(2)
C7 C8 C9 C14 26.3(3)
O1 C8 C9 C10 31.4(3)
C7 C8 C9 C10 -154.87(18)
C14 C9 C10 C11 -0.4(3)
C8 C9 C10 C11 -179.27(17)
C9 C10 C11 C12 3.1(3)
C9 C10 C11 C15 -176.39(18)
C10 C11 C12 C13 -3.0(3)
C15 C11 C12 C13 176.5(2)
C10 C11 C12 C16 178.04(19)
C15 C11 C12 C16 -2.5(3)
C11 C12 C13 C14 0.4(3)
C16 C12 C13 C14 179.34(19)
C12 C13 C14 C9 2.3(3)
C10 C9 C14 C13 -2.3(3)
C8 C9 C14 C13 176.55(18)
